data_1513188
loop_
_publ_author_name
'Soledad Betanzos-Lara'
'Isabel Gracia-Mora'
'Pilar Granada-Macias'
'Marcos Flores-Alamo'
'Norah Barba-Behrens'

_publ_section_title
;
 Synthesis, characterization, and biological activity of cobalt(II),
 nickel(II), copper(II), and zinc(II) complexes of secnidazole
;
_journal_name_full
;
Inorganica Chimica Acta
;
_journal_page_first 94
_journal_page_last 100
_journal_paper_doi 10.1016/j.ica.2012.11.026
_journal_volume 397
_journal_year 2013
_chemical_compound_source 'synthesis as described'
_chemical_formula_moiety 'C22 H32 Cu2 N6 O14'
_chemical_formula_sum 'C22 H32 Cu2 N6 O14'
_chemical_formula_weight 731.62
_chemical_name_systematic
;
 Tetra-\m-acetate-bis(1-(2-methyl-5-nitro-1H-imidazol-1-yl)
 propan-2-ol)dicopper(II)
;
_space_group_crystal_system monoclinic
_space_group_IT_number 15
_space_group_name_Hall '-C 2yc'
_space_group_name_H-M_alt 'C 1 2/c 1'
_symmetry_space_group_name_Hall '-C 2yc'
_symmetry_space_group_name_H-M 'C 1 2/c 1'
_atom_sites_solution_hydrogens geom
_atom_sites_solution_primary direct
_atom_sites_solution_secondary difmap
_cell_angle_alpha 90
_cell_angle_beta 134.50(2)
_cell_angle_gamma 90
_cell_formula_units_Z 4
_cell_length_a 20.619(3)
_cell_length_b 12.2601(5)
_cell_length_c 16.954(2)
_cell_measurement_reflns_used 6092
_cell_measurement_temperature 130(2)
_cell_measurement_theta_max 67.9992
_cell_measurement_theta_min 3.6063
_cell_measurement_wavelength 0.71073
_cell_volume 3056.9(12)
_computing_cell_refinement
;
        CrysAlisPro, Oxford Diffraction Ltd.,
        Version 1.171.33.48 (release 15-09-2009 CrysAlis171 .NET)
        (compiled Sep 15 2009,11:49:04)
;
_computing_data_collection
;
        CrysAlisPro, Oxford Diffraction Ltd.,
        Version 1.171.33.48 (release 15-09-2009 CrysAlis171 .NET)
        (compiled Sep 15 2009,11:49:04)
;
_computing_data_reduction
;
        CrysAlisPro, Oxford Diffraction Ltd.,
        Version 1.171.33.48 (release 15-09-2009 CrysAlis171 .NET)
        (compiled Sep 15 2009,11:49:04)
;
_computing_molecular_graphics 'Ortep-3 for Windows (Farrugia, 1997)'
_computing_publication_material 'WinGX publication routines (Farrugia, 1999)'
_computing_structure_refinement 'SHELXL-97 (Sheldrick, 2008)'
_diffrn_ambient_temperature 130(2)
_diffrn_detector_area_resol_mean 10.4685
_diffrn_measured_fraction_theta_full 0.99
_diffrn_measured_fraction_theta_max 0.99
_diffrn_measurement_device_type 'Xcalibur, Atlas, Gemini'
_diffrn_measurement_method '\w scans'
_diffrn_orient_matrix_UB_11 -0.0474984621
_diffrn_orient_matrix_UB_12 0.0078097307
_diffrn_orient_matrix_UB_13 0.0403273639
_diffrn_orient_matrix_UB_21 -0.0031476043
_diffrn_orient_matrix_UB_22 0.1251754154
_diffrn_orient_matrix_UB_23 -0.0105590968
_diffrn_orient_matrix_UB_31 -0.0933898594
_diffrn_orient_matrix_UB_32 -0.00845624
_diffrn_orient_matrix_UB_33 -0.1202002712
_diffrn_radiation_monochromator graphite
_diffrn_radiation_probe x-ray
_diffrn_radiation_type CuK\a
_diffrn_radiation_wavelength 1.54184
_diffrn_reflns_av_R_equivalents 0.0326
_diffrn_reflns_av_unetI/netI 0.0213
_diffrn_reflns_limit_h_max 24
_diffrn_reflns_limit_h_min -24
_diffrn_reflns_limit_k_max 14
_diffrn_reflns_limit_k_min -14
_diffrn_reflns_limit_l_max 17
_diffrn_reflns_limit_l_min -20
_diffrn_reflns_number 10264
_diffrn_reflns_theta_full 68.25
_diffrn_reflns_theta_max 68.25
_diffrn_reflns_theta_min 4.47
_exptl_absorpt_coefficient_mu 2.386
_exptl_absorpt_correction_T_max 0.956
_exptl_absorpt_correction_T_min 0.655
_exptl_absorpt_correction_type analytical
_exptl_absorpt_process_details
;
        CrysAlisPro, Oxford Diffraction Ltd.,
        Version 1.171.33.48 (release 15-09-2009 CrysAlis171 .NET)
        (compiled Sep 15 2009,11:49:04)
Analytical numeric absorption correction using a multifaceted crystal
                        model based on expressions derived by R.C. Clark & J.S.
        (Clark, R. C. & Reid, J. S. (1995). Acta Cryst. A51, 887-897)
;
_exptl_crystal_colour green
_exptl_crystal_density_diffrn 1.59
_exptl_crystal_density_method 'not measured'
_exptl_crystal_description lamina
_exptl_crystal_F_000 1504
_exptl_crystal_size_max 0.2546
_exptl_crystal_size_mid 0.2027
_exptl_crystal_size_min 0.0224
_refine_diff_density_max 1.68
_refine_diff_density_min -2.149
_refine_diff_density_rms 0.114
_refine_ls_extinction_method none
_refine_ls_goodness_of_fit_ref 1.038
_refine_ls_hydrogen_treatment constr
_refine_ls_matrix_type full
_refine_ls_number_parameters 195
_refine_ls_number_reflns 2776
_refine_ls_number_restraints 15
_refine_ls_restrained_S_all 1.035
_refine_ls_R_factor_all 0.0669
_refine_ls_R_factor_gt 0.0592
_refine_ls_shift/su_max 0.001
_refine_ls_shift/su_mean 0
_refine_ls_structure_factor_coef Fsqd
_refine_ls_weighting_details 'calc w=1/[\s^2^(Fo^2^)+(0.0871P)^2^+21.8926P] where P=(Fo^2^+2Fc^2^)/3'
_refine_ls_weighting_scheme calc
_refine_ls_wR_factor_gt 0.1563
_refine_ls_wR_factor_ref 0.1635
_reflns_number_gt 2441
_reflns_number_total 2776
_reflns_threshold_expression >2\s(I)
_cod_data_source_file ICA-2013-397-94-100.cif
_cod_data_source_block sbl-002
_cod_database_code 1513188

loop_
_space_group_symop_operation_xyz
'x, y, z'
'-x, y, -z+1/2'
'x+1/2, y+1/2, z'
'-x+1/2, y+1/2, -z+1/2'
'-x, -y, -z'
'x, -y, z-1/2'
'-x+1/2, -y+1/2, -z'
'x+1/2, -y+1/2, z-1/2'

loop_
_atom_site_label
_atom_site_type_symbol
_atom_site_fract_x
_atom_site_fract_y
_atom_site_fract_z
_atom_site_U_iso_or_equiv
_atom_site_adp_type
_atom_site_occupancy
_atom_site_symmetry_multiplicity
_atom_site_calc_flag
_atom_site_refinement_flags
_atom_site_disorder_assembly
_atom_site_disorder_group
C1 C 0.8805(3) 1.1421(4) 0.2221(4) 0.0341(10) Uani 1 1 d . A .
C2 C 0.8837(3) 1.0333(3) 0.2152(3) 0.0289(9) Uani 1 1 d . . .
H2 H 0.9374 0.9902 0.2599 0.035 Uiso 1 1 calc R . .
C3 C 0.7427(3) 1.0819(3) 0.0925(3) 0.0288(9) Uani 1 1 d . A .
C4 C 0.6418(3) 1.0764(4) 0.0045(4) 0.0383(11) Uani 1 1 d . . .
H4A H 0.6197 1.1084 -0.0638 0.057 Uiso 1 1 calc R . .
H4B H 0.6169 1.117 0.028 0.057 Uiso 1 1 calc R . .
H4C H 0.6224 1 -0.0089 0.057 Uiso 1 1 calc R . .
C5 C 0.7507(3) 1.2859(3) 0.1126(4) 0.0305(9) Uani 1 1 d . A .
H5A H 0.6902 1.2861 0.0354 0.037 Uiso 1 1 calc R . .
H5B H 0.7901 1.3378 0.1175 0.037 Uiso 1 1 calc R . .
C7 C 0.6962(4) 1.4360(4) 0.1493(5) 0.0447(12) Uani 1 1 d . A .
H7A H 0.6938 1.465 0.2011 0.067 Uiso 1 1 calc R . .
H7B H 0.6343 1.43 0.0755 0.067 Uiso 1 1 calc R . .
H7C H 0.7319 1.4852 0.1464 0.067 Uiso 1 1 calc R . .
C8 C 0.8764(3) 0.7959(3) 0.0111(4) 0.0301(9) Uani 1 1 d . . .
C9 C 0.9500(4) 0.8251(4) 0.0158(5) 0.0439(12) Uani 1 1 d . . .
H9A H 0.9558 0.7668 -0.0186 0.066 Uiso 1 1 calc R . .
H9B H 1.0078 0.8338 0.0931 0.066 Uiso 1 1 calc R . .
H9C H 0.9342 0.8936 -0.0242 0.066 Uiso 1 1 calc R . .
C10 C 0.8638(3) 0.6512(3) 0.1842(3) 0.0283(9) Uani 1 1 d . . .
C11 C 0.9311(3) 0.5898(4) 0.2918(4) 0.0383(11) Uani 1 1 d . . .
H11A H 0.928 0.5119 0.2765 0.057 Uiso 1 1 calc R . .
H11B H 0.9166 0.6007 0.3352 0.057 Uiso 1 1 calc R . .
H11C H 0.9926 0.6168 0.3336 0.057 Uiso 1 1 calc R . .
O1 O 0.8520(2) 0.7509(2) 0.1896(2) 0.0306(7) Uani 1 1 d . . .
O2 O 0.8637(2) 0.8595(3) 0.0567(3) 0.0363(7) Uani 1 1 d . . .
O3 O 0.6766(2) 0.9008(2) -0.0970(2) 0.0341(7) Uani 1 1 d . . .
O4 O 0.6673(2) 0.7908(3) 0.0391(3) 0.0344(7) Uani 1 1 d . . .
C6 C 0.7404(3) 1.3237(4) 0.1881(4) 0.0328(9) Uani 1 1 d . . .
O7 O 0.6856(4) 1.2477(4) 0.1805(5) 0.0471(12) Uani 0.642(6) 1 d P A 1
H7 H 0.6786 1.2671 0.2217 0.071 Uiso 0.642(6) 1 calc PR A 1
O7A O 0.8244(8) 1.3293(8) 0.2895(9) 0.0471(12) Uani 0.358(6) 1 d P A 2
H7A1 H 0.8622 1.3101 0.2872 0.071 Uiso 0.358(6) 1 calc PR A 2
Cu1 Cu 0.76715(4) 0.83973(4) 0.05419(4) 0.0236(2) Uani 1 1 d . . .
N1 N 0.7975(2) 0.9953(3) 0.1337(3) 0.0260(7) Uani 1 1 d . . .
N2 N 0.7904(2) 1.1749(3) 0.1410(3) 0.0310(8) Uani 1 1 d . . .
O6 O 1.0304(3) 1.1711(3) 0.3691(4) 0.0815(11) Uani 1 1 d U A .
N3 N 0.9555(3) 1.2136(4) 0.2957(5) 0.0815(11) Uani 1 1 d U . .
O5 O 0.9432(3) 1.3116(3) 0.2824(4) 0.0815(11) Uani 1 1 d U A .

loop_
_atom_site_aniso_label
_atom_site_aniso_U_11
_atom_site_aniso_U_22
_atom_site_aniso_U_33
_atom_site_aniso_U_23
_atom_site_aniso_U_13
_atom_site_aniso_U_12
C1 0.016(2) 0.031(2) 0.034(2) -0.0100(18) 0.0098(19) -0.0023(17)
C2 0.018(2) 0.031(2) 0.024(2) -0.0016(16) 0.0096(18) 0.0026(16)
C3 0.022(2) 0.026(2) 0.027(2) -0.0044(16) 0.0130(18) 0.0007(16)
C4 0.020(2) 0.032(2) 0.041(3) -0.0056(19) 0.013(2) 0.0010(17)
C5 0.029(2) 0.027(2) 0.033(2) 0.0017(17) 0.020(2) 0.0025(17)
C7 0.053(3) 0.032(2) 0.053(3) -0.001(2) 0.039(3) 0.010(2)
C8 0.022(2) 0.031(2) 0.030(2) 0.0101(18) 0.015(2) 0.0081(17)
C9 0.042(3) 0.045(3) 0.060(3) 0.010(2) 0.041(3) 0.006(2)
C10 0.021(2) 0.027(2) 0.025(2) 0.0033(16) 0.0120(19) 0.0019(16)
C11 0.035(3) 0.030(2) 0.028(2) 0.0045(18) 0.014(2) 0.0074(19)
O1 0.0299(16) 0.0234(14) 0.0225(14) 0.0019(11) 0.0126(13) 0.0040(11)
O2 0.0351(17) 0.0306(16) 0.0459(19) -0.0040(14) 0.0293(17) -0.0040(13)
O3 0.0322(17) 0.0249(14) 0.0222(14) 0.0006(11) 0.0108(14) 0.0056(12)
O4 0.0271(16) 0.0388(17) 0.0376(17) -0.0051(14) 0.0228(15) -0.0004(13)
C6 0.032(2) 0.032(2) 0.033(2) -0.0028(18) 0.022(2) -0.0012(18)
O7 0.066(3) 0.041(3) 0.060(3) -0.008(2) 0.054(3) -0.009(2)
O7A 0.066(3) 0.041(3) 0.060(3) -0.008(2) 0.054(3) -0.009(2)
Cu1 0.0193(4) 0.0207(3) 0.0205(3) -0.0008(2) 0.0102(3) 0.0015(2)
N1 0.0204(17) 0.0214(16) 0.0229(17) -0.0033(13) 0.0104(15) 0.0004(13)
N2 0.0198(18) 0.0279(18) 0.0291(19) -0.0026(14) 0.0113(17) 0.0023(14)
O6 0.0239(11) 0.0424(13) 0.096(2) -0.0252(14) 0.0121(13) -0.0034(10)
N3 0.0239(11) 0.0424(13) 0.096(2) -0.0252(14) 0.0121(13) -0.0034(10)
O5 0.0239(11) 0.0424(13) 0.096(2) -0.0252(14) 0.0121(13) -0.0034(10)

loop_
_atom_type_symbol
_atom_type_description
_atom_type_scat_dispersion_real
_atom_type_scat_dispersion_imag
_atom_type_scat_source
C C 0.0181 0.0091 'International Tables Vol C Tables 4.2.6.8 and 6.1.1.4'
H H 0 0 'International Tables Vol C Tables 4.2.6.8 and 6.1.1.4'
O O 0.0492 0.0322 'International Tables Vol C Tables 4.2.6.8 and 6.1.1.4'
Cu Cu -1.9646 0.5888 'International Tables Vol C Tables 4.2.6.8 and 6.1.1.4'
N N 0.0311 0.018 'International Tables Vol C Tables 4.2.6.8 and 6.1.1.4'

loop_
_exptl_crystal_face_index_h
_exptl_crystal_face_index_k
_exptl_crystal_face_index_l
_exptl_crystal_face_perp_dist
2 8 -2 0.1169
-2 -8 2 0.1169
4 1 5 0.0939
-11 0 11 0.0112
11 0 -11 0.0112
-4 -1 -5 0.0939

loop_
_geom_angle_atom_site_label_1
_geom_angle_atom_site_label_2
_geom_angle_atom_site_label_3
_geom_angle
_geom_angle_site_symmetry_1
_geom_angle_site_symmetry_3
C2 C1 N2 108.3(4) . .
C2 C1 N3 126.9(4) . .
N2 C1 N3 124.8(4) . .
C1 C2 N1 108.6(4) . .
C1 C2 H2 125.7 . .
N1 C2 H2 125.7 . .
N1 C3 N2 111.5(4) . .
N1 C3 C4 124.4(4) . .
N2 C3 C4 124.1(4) . .
C3 C4 H4A 109.5 . .
C3 C4 H4B 109.5 . .
H4A C4 H4B 109.5 . .
C3 C4 H4C 109.5 . .
H4A C4 H4C 109.5 . .
H4B C4 H4C 109.5 . .
N2 C5 C6 112.4(4) . .
N2 C5 H5A 109.1 . .
C6 C5 H5A 109.1 . .
N2 C5 H5B 109.1 . .
C6 C5 H5B 109.1 . .
H5A C5 H5B 107.9 . .
C6 C7 H7A 109.5 . .
C6 C7 H7B 109.5 . .
H7A C7 H7B 109.5 . .
C6 C7 H7C 109.5 . .
H7A C7 H7C 109.5 . .
H7B C7 H7C 109.5 . .
O2 C8 O4 125.6(4) . 7_665
O2 C8 C9 117.4(4) . .
O4 C8 C9 117.0(4) 7_665 .
C8 C9 H9A 109.5 . .
C8 C9 H9B 109.5 . .
H9A C9 H9B 109.5 . .
C8 C9 H9C 109.5 . .
H9A C9 H9C 109.5 . .
H9B C9 H9C 109.5 . .
O3 C10 O1 125.3(4) 7_665 .
O3 C10 C11 117.5(4) 7_665 .
O1 C10 C11 117.2(4) . .
C10 C11 H11A 109.5 . .
C10 C11 H11B 109.5 . .
H11A C11 H11B 109.5 . .
C10 C11 H11C 109.5 . .
H11A C11 H11C 109.5 . .
H11B C11 H11C 109.5 . .
C10 O1 Cu1 120.6(3) . .
C8 O2 Cu1 123.8(3) . .
C10 O3 Cu1 125.5(3) 7_665 .
C8 O4 Cu1 122.0(3) 7_665 .
O7A C6 O7 112.8(6) . .
O7A C6 C5 106.3(5) . .
O7 C6 C5 107.6(4) . .
O7A C6 C7 110.7(6) . .
O7 C6 C7 111.1(4) . .
C5 C6 C7 108.1(4) . .
C6 O7 H7 109.5 . .
C6 O7A H7A1 109.5 . .
O1 Cu1 O3 168.49(12) . .
O1 Cu1 O2 89.08(14) . .
O3 Cu1 O2 90.21(14) . .
O1 Cu1 O4 88.71(14) . .
O3 Cu1 O4 89.70(14) . .
O2 Cu1 O4 168.47(13) . .
O1 Cu1 N1 97.39(12) . .
O3 Cu1 N1 94.11(12) . .
O2 Cu1 N1 91.84(13) . .
O4 Cu1 N1 99.66(13) . .
O1 Cu1 Cu1 86.32(9) . 7_665
O3 Cu1 Cu1 82.19(9) . 7_665
O2 Cu1 Cu1 83.72(10) . 7_665
O4 Cu1 Cu1 84.84(9) . 7_665
N1 Cu1 Cu1 174.19(10) . 7_665
C3 N1 C2 106.5(3) . .
C3 N1 Cu1 127.3(3) . .
C2 N1 Cu1 122.5(3) . .
C3 N2 C1 104.9(3) . .
C3 N2 C5 125.3(4) . .
C1 N2 C5 129.7(4) . .
O5 N3 O6 123.8(5) . .
O5 N3 C1 119.4(5) . .
O6 N3 C1 116.8(5) . .

loop_
_geom_bond_atom_site_label_1
_geom_bond_atom_site_label_2
_geom_bond_distance
_geom_bond_site_symmetry_2
C1 C2 1.345(6) .
C1 N2 1.387(6) .
C1 N3 1.418(6) .
C2 N1 1.358(5) .
C2 H2 0.95 .
C3 N1 1.335(5) .
C3 N2 1.346(5) .
C3 C4 1.486(6) .
C4 H4A 0.98 .
C4 H4B 0.98 .
C4 H4C 0.98 .
C5 N2 1.484(5) .
C5 C6 1.508(6) .
C5 H5A 0.99 .
C5 H5B 0.99 .
C7 C6 1.523(6) .
C7 H7A 0.98 .
C7 H7B 0.98 .
C7 H7C 0.98 .
C8 O2 1.247(6) .
C8 O4 1.262(5) 7_665
C8 C9 1.505(6) .
C9 H9A 0.98 .
C9 H9B 0.98 .
C9 H9C 0.98 .
C10 O3 1.250(5) 7_665
C10 O1 1.261(5) .
C10 C11 1.508(6) .
C11 H11A 0.98 .
C11 H11B 0.98 .
C11 H11C 0.98 .
O1 Cu1 1.972(3) .
O2 Cu1 1.977(3) .
O3 C10 1.250(5) 7_665
O3 Cu1 1.977(3) .
O4 C8 1.262(5) 7_665
O4 Cu1 1.980(3) .
C6 O7A 1.336(12) .
C6 O7 1.400(7) .
O7 H7 0.84 .
O7A H7A1 0.84 .
Cu1 N1 2.160(3) .
Cu1 Cu1 2.6260(11) 7_665
O6 N3 1.229(6) .
N3 O5 1.216(7) .

loop_
_geom_torsion_atom_site_label_1
_geom_torsion_atom_site_label_2
_geom_torsion_atom_site_label_3
_geom_torsion_atom_site_label_4
_geom_torsion
_geom_torsion_site_symmetry_1
_geom_torsion_site_symmetry_4
N2 C1 C2 N1 -1.9(6) . .
N3 C1 C2 N1 -179.4(6) . .
O3 C10 O1 Cu1 -2.0(6) 7_665 .
C11 C10 O1 Cu1 179.0(3) . .
O4 C8 O2 Cu1 -2.7(6) 7_665 .
C9 C8 O2 Cu1 177.1(3) . .
N2 C5 C6 O7A 63.2(6) . .
N2 C5 C6 O7 -57.9(5) . .
N2 C5 C6 C7 -178.0(4) . .
C10 O1 Cu1 O3 4.2(9) . .
C10 O1 Cu1 O2 -82.4(3) . .
C10 O1 Cu1 O4 86.3(3) . .
C10 O1 Cu1 N1 -174.1(3) . .
C10 O1 Cu1 Cu1 1.4(3) . 7_665
C10 O3 Cu1 O1 -2.7(9) 7_665 .
C10 O3 Cu1 O2 83.7(4) 7_665 .
C10 O3 Cu1 O4 -84.7(4) 7_665 .
C10 O3 Cu1 N1 175.6(4) 7_665 .
C10 O3 Cu1 Cu1 0.1(4) 7_665 7_665
C8 O2 Cu1 O1 89.0(3) . .
C8 O2 Cu1 O3 -79.6(3) . .
C8 O2 Cu1 O4 10.0(9) . .
C8 O2 Cu1 N1 -173.7(3) . .
C8 O2 Cu1 Cu1 2.6(3) . 7_665
C8 O4 Cu1 O1 -87.5(3) 7_665 .
C8 O4 Cu1 O3 81.1(3) 7_665 .
C8 O4 Cu1 O2 -8.5(9) 7_665 .
C8 O4 Cu1 N1 175.3(3) 7_665 .
C8 O4 Cu1 Cu1 -1.1(3) 7_665 7_665
N2 C3 N1 C2 2.6(5) . .
C4 C3 N1 C2 -177.2(4) . .
N2 C3 N1 Cu1 -155.9(3) . .
C4 C3 N1 Cu1 24.3(6) . .
C1 C2 N1 C3 -0.3(5) . .
C1 C2 N1 Cu1 159.5(3) . .
O1 Cu1 N1 C3 -153.4(4) . .
O3 Cu1 N1 C3 26.9(4) . .
O2 Cu1 N1 C3 117.2(4) . .
O4 Cu1 N1 C3 -63.5(4) . .
Cu1 Cu1 N1 C3 77.1(11) 7_665 .
O1 Cu1 N1 C2 51.1(3) . .
O3 Cu1 N1 C2 -128.5(3) . .
O2 Cu1 N1 C2 -38.2(3) . .
O4 Cu1 N1 C2 141.1(3) . .
Cu1 Cu1 N1 C2 -78.3(10) 7_665 .
N1 C3 N2 C1 -3.7(5) . .
C4 C3 N2 C1 176.1(5) . .
N1 C3 N2 C5 178.4(4) . .
C4 C3 N2 C5 -1.8(7) . .
C2 C1 N2 C3 3.4(5) . .
N3 C1 N2 C3 -179.1(6) . .
C2 C1 N2 C5 -178.9(4) . .
N3 C1 N2 C5 -1.4(9) . .
C6 C5 N2 C3 96.2(5) . .
C6 C5 N2 C1 -81.1(6) . .
C2 C1 N3 O5 169.8(7) . .
N2 C1 N3 O5 -7.3(11) . .
C2 C1 N3 O6 -9.0(11) . .
N2 C1 N3 O6 174.0(6) . .
